data_4060364
loop_
_publ_author_name
'Lee, Hon Man '

_journal_name_full Organometallics
_journal_paper_doi 10.1021/om049070v
_journal_year 2005
_chemical_formula_sum 'C62 H60 Cl4 N4 P4 Ru2'
_chemical_formula_weight 1328.96
_space_group_IT_number 14
_symmetry_cell_setting monoclinic
_symmetry_space_group_name_Hall '-P 2yn'
_symmetry_space_group_name_H-M 'P 1 21/n 1'
_cell_angle_alpha 90.00
_cell_angle_beta 92.846(4)
_cell_angle_gamma 90.00
_cell_formula_units_Z 4
_cell_length_a 14.096(3)
_cell_length_b 18.891(4)
_cell_length_c 25.927(6)
_cell_measurement_temperature 571(2)
_cell_volume 6896(3)
_diffrn_ambient_temperature 298(2)
_exptl_crystal_density_diffrn 1.280
_cod_original_sg_symbol_H-M 'P 21/n'
_cod_database_code 4060364

loop_
_symmetry_equiv_pos_as_xyz
'x, y, z'
'-x+1/2, y+1/2, -z+1/2'
'-x, -y, -z'
'x-1/2, -y-1/2, z-1/2'

loop_
_atom_site_label
_atom_site_type_symbol
_atom_site_fract_x
_atom_site_fract_y
_atom_site_fract_z
_atom_site_U_iso_or_equiv
_atom_site_adp_type
_atom_site_occupancy
_atom_site_symmetry_multiplicity
_atom_site_calc_flag
_atom_site_refinement_flags
_atom_site_disorder_assembly
_atom_site_disorder_group
Ru1 Ru 0.00221(6) 0.15599(4) 0.12601(3) 0.0349(3) Uani 1 1 d . . .
Ru2 Ru -0.06315(6) 0.03553(5) 0.21284(3) 0.0359(3) Uani 1 1 d . . .
Cl1 Cl -0.05413(19) 0.02940(13) 0.11654(10) 0.0384(6) Uani 1 1 d . . .
Cl2 Cl 0.0955(2) 0.09226(16) 0.19697(11) 0.0459(7) Uani 1 1 d . . .
Cl3 Cl -0.1188(2) 0.15837(14) 0.19312(10) 0.0421(7) Uani 1 1 d . . .
Cl10 Cl -0.408(2) -0.0126(9) 0.5061(10) 0.056(5) Uiso 0.205(4) 1 d P A 1
Cl11 Cl -0.172(3) -0.0141(15) 0.5005(13) 0.039(12) Uiso 0.11(2) 1 d P B 2
Cl12 Cl -0.2848(11) -0.0194(8) 0.4227(6) 0.027(6) Uiso 0.143(9) 1 d P C 3
Cl13 Cl -0.461(2) -0.0019(15) 0.5435(11) 0.039(11) Uiso 0.093(10) 1 d P . 4
Cl14 Cl -0.031(3) 0.057(2) 0.5123(18) 0.028(17) Uiso 0.048(9) 1 d P . 5
Cl15 Cl -0.3642(18) -0.0240(10) 0.5113(7) 0.045(7) Uiso 0.172(15) 1 d P D 6
Cl16 Cl -0.442(4) -0.015(2) 0.482(2) 0.02(2) Uiso 0.047(13) 1 d P . 7
Cl17 Cl -0.136(2) -0.0271(12) 0.4869(10) 0.057(8) Uiso 0.18(2) 1 d P E 8
N1 N -0.1351(7) 0.2658(5) 0.0813(4) 0.047(2) Uani 1 1 d . . .
N2 N -0.1352(7) 0.1732(5) 0.0333(4) 0.049(3) Uani 1 1 d . . .
N3 N 0.0054(8) 0.0623(5) 0.3235(4) 0.051(3) Uani 1 1 d . . .
N4 N -0.1447(8) 0.0747(5) 0.3155(4) 0.051(3) Uani 1 1 d . . .
P1 P 0.0646(2) 0.26276(16) 0.14911(12) 0.0464(8) Uani 1 1 d . . .
P2 P 0.0818(2) 0.14206(15) 0.05262(11) 0.0410(7) Uani 1 1 d . . .
P3 P 0.0161(2) -0.06125(16) 0.24433(12) 0.0427(7) Uani 1 1 d . . .
P4 P -0.2121(2) -0.01061(16) 0.21124(12) 0.0414(7) Uani 1 1 d . . .
C1 C -0.0950(8) 0.2012(6) 0.0782(5) 0.046(3) Uani 1 1 d . . .
C2 C -0.1990(10) 0.2789(8) 0.0414(6) 0.064(4) Uani 1 1 d . . .
H2A H -0.2353 0.3197 0.0365 0.077 Uiso 1 1 calc R . .
C3 C -0.1999(10) 0.2217(9) 0.0104(6) 0.070(4) Uani 1 1 d . . .
H3A H -0.2363 0.2156 -0.0202 0.084 Uiso 1 1 calc R . .
C4 C -0.0003(10) 0.3359(6) 0.1161(5) 0.059(3) Uani 1 1 d . . .
H4A H 0.0151 0.3806 0.1330 0.070 Uiso 1 1 calc R . .
H4B H 0.0166 0.3390 0.0804 0.070 Uiso 1 1 calc R . .
C5 C -0.1074(11) 0.3195(7) 0.1192(5) 0.067(4) Uani 1 1 d . . .
H5A H -0.1201 0.3028 0.1536 0.081 Uiso 1 1 calc R . .
H5B H -0.1442 0.3622 0.1126 0.081 Uiso 1 1 calc R . .
C6 C -0.1063(9) 0.1072(7) 0.0110(5) 0.056(3) Uani 1 1 d . . .
H6A H -0.1412 0.1005 -0.0218 0.067 Uiso 1 1 calc R . .
H6B H -0.1233 0.0688 0.0336 0.067 Uiso 1 1 calc R . .
C7 C -0.0003(9) 0.1026(6) 0.0023(4) 0.050(3) Uani 1 1 d . . .
H7A H 0.0111 0.1255 -0.0303 0.060 Uiso 1 1 calc R . .
H7B H 0.0162 0.0531 -0.0013 0.060 Uiso 1 1 calc R . .
C8 C 0.0659(9) 0.2916(7) 0.2181(5) 0.050(3) Uani 1 1 d . . .
C9 C 0.0878(12) 0.3613(8) 0.2298(6) 0.080(5) Uani 1 1 d . . .
H9A H 0.1004 0.3924 0.2032 0.096 Uiso 1 1 calc R . .
C10 C 0.0914(13) 0.3859(10) 0.2797(7) 0.092(6) Uani 1 1 d . . .
H10A H 0.1069 0.4328 0.2873 0.110 Uiso 1 1 calc R . .
C11 C 0.0708(12) 0.3380(12) 0.3188(7) 0.094(6) Uani 1 1 d . . .
H11A H 0.0716 0.3534 0.3529 0.112 Uiso 1 1 calc R . .
C12 C 0.0502(10) 0.2708(9) 0.3080(6) 0.070(4) Uani 1 1 d . . .
H12A H 0.0384 0.2395 0.3346 0.083 Uiso 1 1 calc R . .
C13 C 0.0461(9) 0.2472(7) 0.2580(5) 0.057(3) Uani 1 1 d . . .
H13A H 0.0297 0.2004 0.2511 0.068 Uiso 1 1 calc R . .
C14 C 0.1898(11) 0.2761(8) 0.1375(5) 0.066(4) Uani 1 1 d . . .
C15 C 0.2222(13) 0.3412(9) 0.1149(6) 0.087(5) Uani 1 1 d . . .
H15 H 0.1811 0.3780 0.1055 0.104 Uiso 1 1 calc R . .
C16 C 0.3238(19) 0.3450(15) 0.1078(8) 0.136(11) Uani 1 1 d . . .
H16A H 0.3502 0.3852 0.0937 0.163 Uiso 1 1 calc R . .
C17 C 0.3796(16) 0.2891(18) 0.1222(10) 0.130(11) Uani 1 1 d . . .
H17A H 0.4444 0.2925 0.1175 0.156 Uiso 1 1 calc R . .
C18 C 0.3485(13) 0.2331(12) 0.1414(7) 0.094(6) Uani 1 1 d . . .
H18A H 0.3907 0.1968 0.1504 0.113 Uiso 1 1 calc R . .
C19 C 0.2551(11) 0.2246(9) 0.1492(6) 0.074(4) Uani 1 1 d . . .
H19A H 0.2347 0.1822 0.1630 0.088 Uiso 1 1 calc R . .
C20 C 0.1221(12) 0.2214(7) 0.0182(5) 0.065(4) Uani 1 1 d . . .
C21 C 0.0507(14) 0.2630(7) -0.0081(6) 0.081(5) Uani 1 1 d . . .
H21A H -0.0123 0.2483 -0.0092 0.097 Uiso 1 1 calc R . .
C22 C 0.0757(19) 0.3267(9) -0.0325(8) 0.113(7) Uani 1 1 d . . .
H22A H 0.0285 0.3556 -0.0475 0.135 Uiso 1 1 calc R . .
C23 C 0.166(2) 0.3456(12) -0.0341(8) 0.122(9) Uani 1 1 d . . .
H23A H 0.1817 0.3874 -0.0508 0.146 Uiso 1 1 calc R . .
C24 C 0.245(2) 0.3006(11) -0.0095(8) 0.132(10) Uani 1 1 d . . .
H24A H 0.3088 0.3125 -0.0115 0.158 Uiso 1 1 calc R . .
C25 C 0.2150(12) 0.2382(7) 0.0171(6) 0.072(4) Uani 1 1 d . . .
H25A H 0.2602 0.2091 0.0338 0.086 Uiso 1 1 calc R . .
C26 C 0.1812(9) 0.0807(7) 0.0477(5) 0.051(3) Uani 1 1 d . . .
C27 C 0.2290(12) 0.0724(8) 0.0019(6) 0.073(4) Uani 1 1 d . . .
H27A H 0.2113 0.0999 -0.0267 0.088 Uiso 1 1 calc R . .
C28 C 0.3005(12) 0.0250(10) -0.0013(8) 0.088(6) Uani 1 1 d . . .
H28A H 0.3328 0.0223 -0.0317 0.106 Uiso 1 1 calc R . .
C29 C 0.3263(12) -0.0186(12) 0.0383(9) 0.097(6) Uani 1 1 d . . .
H29A H 0.3732 -0.0527 0.0350 0.116 Uiso 1 1 calc R . .
C30 C 0.2833(12) -0.0114(9) 0.0811(7) 0.084(5) Uani 1 1 d . . .
H30A H 0.3017 -0.0395 0.1092 0.101 Uiso 1 1 calc R . .
C31 C 0.2086(10) 0.0386(8) 0.0861(6) 0.067(4) Uani 1 1 d . . .
H31A H 0.1785 0.0416 0.1171 0.080 Uiso 1 1 calc R . .
C32 C -0.0679(9) 0.0589(6) 0.2876(5) 0.043(3) Uani 1 1 d . . .
C33 C -0.1197(12) 0.0880(8) 0.3673(5) 0.069(4) Uani 1 1 d . . .
H33A H -0.1599 0.1009 0.3931 0.082 Uiso 1 1 calc R . .
C34 C -0.0264(12) 0.0784(8) 0.3719(5) 0.068(4) Uani 1 1 d . . .
H34A H 0.0112 0.0819 0.4024 0.082 Uiso 1 1 calc R . .
C35 C -0.2451(9) 0.0689(7) 0.2955(5) 0.060(4) Uani 1 1 d . . .
H35A H -0.2869 0.0789 0.3233 0.072 Uiso 1 1 calc R . .
H35B H -0.2572 0.1040 0.2686 0.072 Uiso 1 1 calc R . .
C36 C -0.2659(9) -0.0019(7) 0.2747(5) 0.053(3) Uani 1 1 d . . .
H36A H -0.3341 -0.0087 0.2706 0.064 Uiso 1 1 calc R . .
H36B H -0.2401 -0.0376 0.2982 0.064 Uiso 1 1 calc R . .
C37 C 0.1028(9) 0.0429(7) 0.3139(4) 0.057(4) Uani 1 1 d . . .
H37A H 0.1400 0.0439 0.3464 0.068 Uiso 1 1 calc R . .
H37B H 0.1290 0.0780 0.2914 0.068 Uiso 1 1 calc R . .
C38 C 0.1129(9) -0.0283(6) 0.2901(5) 0.054(3) Uani 1 1 d . . .
H38A H 0.1208 -0.0625 0.3179 0.064 Uiso 1 1 calc R . .
H38B H 0.1714 -0.0282 0.2719 0.064 Uiso 1 1 calc R . .
C39 C -0.2290(9) -0.1029(6) 0.1913(5) 0.051(3) Uani 1 1 d . . .
C40 C -0.2846(9) -0.1510(7) 0.2176(6) 0.067(4) Uani 1 1 d . . .
H40A H -0.3141 -0.1374 0.2474 0.081 Uiso 1 1 calc R . .
C41 C -0.2947(12) -0.2185(8) 0.1987(7) 0.079(5) Uani 1 1 d . . .
H41A H -0.3325 -0.2503 0.2158 0.095 Uiso 1 1 calc R . .
C42 C -0.2518(15) -0.2402(8) 0.1563(7) 0.090(6) Uani 1 1 d . . .
H42A H -0.2613 -0.2863 0.1445 0.108 Uiso 1 1 calc R . .
C43 C -0.1946(14) -0.1959(8) 0.1301(6) 0.090(5) Uani 1 1 d . . .
H43A H -0.1642 -0.2113 0.1011 0.108 Uiso 1 1 calc R . .
C44 C -0.1830(11) -0.1259(7) 0.1484(5) 0.067(4) Uani 1 1 d . . .
H44A H -0.1439 -0.0949 0.1315 0.080 Uiso 1 1 calc R . .
C45 C -0.3069(9) 0.0298(7) 0.1677(5) 0.053(3) Uani 1 1 d . . .
C46 C -0.3988(10) 0.0094(11) 0.1726(7) 0.100(7) Uani 1 1 d . . .
H46A H -0.4115 -0.0229 0.1984 0.120 Uiso 1 1 calc R . .
C47 C -0.4728(13) 0.0334(12) 0.1422(9) 0.123(8) Uani 1 1 d . . .
H47A H -0.5344 0.0175 0.1465 0.147 Uiso 1 1 calc R . .
C48 C -0.4533(11) 0.0829(10) 0.1040(7) 0.088(5) Uani 1 1 d . . .
H48A H -0.5025 0.1020 0.0833 0.106 Uiso 1 1 calc R . .
C49 C -0.3592(10) 0.1037(7) 0.0973(5) 0.059(3) Uani 1 1 d . . .
H49A H -0.3454 0.1355 0.0713 0.071 Uiso 1 1 calc R . .
C50 C -0.2873(8) 0.0766(6) 0.1295(4) 0.045(3) Uani 1 1 d . . .
H50A H -0.2248 0.0904 0.1251 0.054 Uiso 1 1 calc R . .
C51 C -0.0485(8) -0.1254(7) 0.2840(5) 0.051(3) Uani 1 1 d . . .
C52 C -0.0766(9) -0.1035(8) 0.3331(5) 0.061(4) Uani 1 1 d . . .
H52A H -0.0605 -0.0588 0.3458 0.073 Uiso 1 1 calc R . .
C53 C -0.1291(11) -0.1503(8) 0.3622(6) 0.069(4) Uani 1 1 d . . .
H53A H -0.1503 -0.1357 0.3939 0.083 Uiso 1 1 calc R . .
C54 C -0.1488(12) -0.2142(9) 0.3456(7) 0.083(5) Uani 1 1 d . . .
H54A H -0.1829 -0.2445 0.3660 0.099 Uiso 1 1 calc R . .
C55 C -0.1195(11) -0.2379(9) 0.2976(7) 0.079(5) Uani 1 1 d . . .
H55A H -0.1325 -0.2837 0.2862 0.094 Uiso 1 1 calc R . .
C56 C -0.0701(9) -0.1904(7) 0.2678(5) 0.059(3) Uani 1 1 d . . .
H56A H -0.0518 -0.2046 0.2354 0.070 Uiso 1 1 calc R . .
C57 C 0.0820(9) -0.1224(6) 0.2061(5) 0.049(3) Uani 1 1 d . . .
C58 C 0.1464(10) -0.1715(8) 0.2302(5) 0.063(4) Uani 1 1 d . . .
H58A H 0.1553 -0.1703 0.2660 0.076 Uiso 1 1 calc R . .
C59 C 0.1953(11) -0.2198(9) 0.2040(6) 0.077(5) Uani 1 1 d . . .
H59A H 0.2388 -0.2493 0.2214 0.092 Uiso 1 1 calc R . .
C60 C 0.1806(13) -0.2251(9) 0.1514(8) 0.100(6) Uani 1 1 d . . .
H60A H 0.2127 -0.2589 0.1328 0.120 Uiso 1 1 calc R . .
C61 C 0.1161(14) -0.1786(10) 0.1266(6) 0.104(7) Uani 1 1 d . . .
H61A H 0.1044 -0.1823 0.0911 0.125 Uiso 1 1 calc R . .
C62 C 0.0702(12) -0.1281(8) 0.1531(6) 0.081(5) Uani 1 1 d . . .
H62A H 0.0300 -0.0966 0.1351 0.097 Uiso 1 1 calc R . .

loop_
_atom_site_aniso_label
_atom_site_aniso_U_11
_atom_site_aniso_U_22
_atom_site_aniso_U_33
_atom_site_aniso_U_23
_atom_site_aniso_U_13
_atom_site_aniso_U_12
Ru1 0.0371(5) 0.0353(5) 0.0318(5) 0.0012(4) -0.0022(4) -0.0049(4)
Ru2 0.0372(5) 0.0395(5) 0.0304(5) 0.0040(4) -0.0028(4) -0.0034(4)
Cl1 0.0427(16) 0.0377(14) 0.0343(14) 0.0018(11) -0.0037(11) -0.0053(12)
Cl2 0.0386(16) 0.0590(18) 0.0392(15) 0.0047(13) -0.0068(12) -0.0047(14)
Cl3 0.0454(16) 0.0412(15) 0.0398(15) -0.0008(12) 0.0033(12) -0.0031(13)
N1 0.054(6) 0.050(6) 0.038(6) 0.006(5) 0.003(5) 0.008(5)
N2 0.049(6) 0.047(6) 0.049(6) 0.007(5) -0.012(5) 0.000(5)
N3 0.063(7) 0.062(6) 0.028(5) 0.001(4) -0.002(5) -0.007(6)
N4 0.062(7) 0.056(6) 0.035(6) -0.006(5) 0.000(5) 0.016(5)
P1 0.054(2) 0.0419(17) 0.0433(18) -0.0096(14) 0.0051(15) -0.0062(15)
P2 0.0522(19) 0.0375(16) 0.0333(16) -0.0003(12) 0.0021(13) -0.0085(14)
P3 0.0405(18) 0.0502(18) 0.0371(17) 0.0085(14) -0.0006(13) 0.0015(15)
P4 0.0385(17) 0.0410(16) 0.0445(18) 0.0048(13) 0.0001(13) -0.0047(14)
C1 0.034(7) 0.053(7) 0.049(7) 0.002(6) -0.006(5) -0.001(6)
C2 0.057(9) 0.071(9) 0.063(9) 0.007(8) -0.007(7) 0.029(8)
C3 0.056(9) 0.103(12) 0.050(8) 0.030(8) -0.010(7) 0.012(9)
C4 0.073(10) 0.041(7) 0.061(9) 0.001(6) 0.004(7) -0.003(7)
C5 0.094(12) 0.056(8) 0.051(8) 0.000(7) -0.001(8) 0.022(8)
C6 0.059(9) 0.058(8) 0.049(8) -0.002(6) -0.022(6) -0.007(7)
C7 0.073(9) 0.042(7) 0.035(6) -0.009(5) -0.006(6) -0.006(6)
C8 0.044(7) 0.054(7) 0.051(8) -0.013(6) 0.002(6) -0.003(6)
C9 0.117(14) 0.067(9) 0.055(9) -0.029(7) -0.010(9) 0.010(9)
C10 0.118(14) 0.090(12) 0.066(11) -0.042(10) -0.003(10) 0.023(11)
C11 0.082(12) 0.145(18) 0.055(10) -0.019(11) 0.013(8) -0.010(12)
C12 0.068(10) 0.078(10) 0.063(10) -0.019(8) 0.003(7) -0.008(8)
C13 0.062(9) 0.067(8) 0.041(7) -0.014(6) 0.000(6) -0.022(7)
C14 0.074(10) 0.072(10) 0.054(8) -0.026(7) 0.019(7) -0.029(9)
C15 0.115(14) 0.085(11) 0.062(10) -0.037(8) 0.024(9) -0.060(11)
C16 0.15(2) 0.17(2) 0.094(16) -0.088(17) 0.060(16) -0.130(19)
C17 0.077(15) 0.20(3) 0.12(2) -0.08(2) 0.038(14) -0.043(18)
C18 0.058(12) 0.135(17) 0.088(13) -0.007(12) -0.010(9) -0.035(12)
C19 0.062(10) 0.091(11) 0.068(10) -0.023(9) 0.002(8) -0.009(9)
C20 0.111(13) 0.037(7) 0.049(8) -0.011(6) 0.025(8) -0.028(8)
C21 0.120(14) 0.045(8) 0.079(11) 0.017(8) 0.035(10) -0.006(9)
C22 0.17(2) 0.067(11) 0.111(16) 0.039(10) 0.065(15) 0.013(13)
C23 0.21(3) 0.092(15) 0.071(13) -0.007(11) 0.058(16) -0.040(18)
C24 0.21(3) 0.102(15) 0.085(14) -0.040(12) 0.060(16) -0.119(18)
C25 0.100(13) 0.056(9) 0.060(9) -0.017(7) 0.015(8) -0.028(9)
C26 0.048(7) 0.058(8) 0.046(8) -0.011(6) 0.002(6) -0.002(6)
C27 0.089(12) 0.070(10) 0.062(10) -0.009(8) 0.027(8) -0.009(9)
C28 0.069(12) 0.091(13) 0.108(16) -0.044(12) 0.029(11) -0.004(10)
C29 0.057(11) 0.116(16) 0.120(17) -0.042(14) 0.017(11) 0.004(11)
C30 0.072(11) 0.096(12) 0.084(12) -0.005(10) 0.003(9) 0.020(10)
C31 0.060(9) 0.086(10) 0.054(9) -0.011(8) -0.005(7) -0.001(8)
C32 0.048(7) 0.035(6) 0.047(7) 0.001(5) 0.001(6) -0.004(5)
C33 0.101(13) 0.078(10) 0.027(7) -0.007(6) 0.002(7) 0.010(9)
C34 0.087(12) 0.082(10) 0.034(8) -0.008(7) -0.015(7) -0.008(9)
C35 0.055(8) 0.071(9) 0.054(8) -0.011(7) 0.008(6) 0.012(7)
C36 0.047(7) 0.072(9) 0.040(7) -0.003(6) 0.002(6) -0.006(7)
C37 0.055(8) 0.086(10) 0.028(6) 0.008(6) -0.005(6) -0.016(7)
C38 0.046(8) 0.061(8) 0.054(8) 0.013(6) -0.005(6) 0.000(6)
C39 0.043(7) 0.049(7) 0.059(8) 0.007(6) -0.005(6) -0.008(6)
C40 0.049(8) 0.051(8) 0.104(12) 0.009(8) 0.020(8) -0.009(7)
C41 0.079(11) 0.063(10) 0.096(13) 0.020(9) 0.008(10) -0.026(9)
C42 0.133(17) 0.044(8) 0.092(14) -0.001(9) -0.019(12) -0.029(10)
C43 0.136(16) 0.067(10) 0.069(11) -0.012(8) 0.020(10) -0.028(11)
C44 0.099(12) 0.054(8) 0.049(8) -0.002(7) 0.017(8) -0.017(8)
C45 0.042(7) 0.058(8) 0.058(8) 0.002(6) -0.012(6) -0.005(6)
C46 0.046(9) 0.152(17) 0.100(13) 0.072(12) -0.010(9) -0.025(10)
C47 0.063(12) 0.16(2) 0.15(2) 0.073(16) -0.001(12) -0.010(13)
C48 0.047(9) 0.117(14) 0.097(13) -0.009(11) -0.027(9) -0.006(10)
C49 0.059(9) 0.061(8) 0.056(8) 0.006(6) -0.006(7) -0.001(7)
C50 0.040(7) 0.047(7) 0.048(7) 0.007(6) -0.009(5) -0.003(6)
C51 0.037(7) 0.051(7) 0.065(9) 0.016(6) -0.006(6) 0.007(6)
C52 0.051(8) 0.076(9) 0.057(9) 0.015(7) 0.010(7) 0.011(7)
C53 0.089(11) 0.058(9) 0.064(9) 0.021(8) 0.030(8) 0.011(8)
C54 0.079(11) 0.080(12) 0.090(13) 0.048(10) 0.022(9) -0.015(9)
C55 0.079(11) 0.073(10) 0.082(12) 0.038(9) -0.008(9) -0.016(9)
C56 0.054(8) 0.061(9) 0.059(9) 0.006(7) -0.008(7) -0.002(7)
C57 0.048(7) 0.049(7) 0.050(8) 0.013(6) 0.003(6) 0.012(6)
C58 0.064(9) 0.081(10) 0.044(8) 0.004(7) 0.006(6) 0.027(8)
C59 0.071(10) 0.094(12) 0.066(11) 0.026(9) 0.005(8) 0.029(9)
C60 0.112(15) 0.085(12) 0.108(16) 0.021(11) 0.038(12) 0.046(11)
C61 0.151(17) 0.114(14) 0.049(9) 0.018(9) 0.028(10) 0.073(13)
C62 0.116(13) 0.075(10) 0.051(9) 0.006(7) 0.011(9) 0.054(10)

loop_
_geom_bond_atom_site_label_1
_geom_bond_atom_site_label_2
_geom_bond_distance
_geom_bond_site_symmetry_2
_geom_bond_publ_flag
Ru1 C1 1.993(11) . ?
Ru1 P1 2.269(3) . ?
Ru1 P2 2.272(3) . ?
Ru1 Cl3 2.497(3) . ?
Ru1 Cl2 2.515(3) . ?
Ru1 Cl1 2.528(3) . ?
Ru2 C32 1.992(12) . ?
Ru2 P4 2.272(3) . ?
Ru2 P3 2.273(3) . ?
Ru2 Cl3 2.494(3) . ?
Ru2 Cl1 2.509(3) . ?
Ru2 Cl2 2.532(3) . ?
Cl13 Cl13 2.45(5) 3_456 ?
Cl14 Cl14 2.43(9) 3_556 ?
Cl16 Cl16 2.01(10) 3_456 ?
N1 C1 1.348(14) . ?
N1 C2 1.360(15) . ?
N1 C5 1.453(16) . ?
N2 C1 1.376(14) . ?
N2 C3 1.403(15) . ?
N2 C6 1.442(15) . ?
N3 C32 1.359(14) . ?
N3 C34 1.388(16) . ?
N3 C37 1.455(16) . ?
N4 C32 1.364(15) . ?
N4 C33 1.396(15) . ?
N4 C35 1.485(16) . ?
P1 C14 1.822(15) . ?
P1 C4 1.844(13) . ?
P1 C8 1.868(12) . ?
P2 C26 1.827(13) . ?
P2 C20 1.849(13) . ?
P2 C7 1.857(11) . ?
P3 C57 1.808(13) . ?
P3 C51 1.856(13) . ?
P3 C38 1.870(12) . ?
P4 C39 1.831(13) . ?
P4 C36 1.852(12) . ?
P4 C45 1.868(12) . ?
C2 C3 1.35(2) . ?
C4 C5 1.55(2) . ?
C6 C7 1.525(18) . ?
C8 C13 1.372(17) . ?
C8 C9 1.384(18) . ?
C9 C10 1.373(19) . ?
C10 C11 1.40(2) . ?
C11 C12 1.33(2) . ?
C12 C13 1.368(18) . ?
C14 C19 1.36(2) . ?
C14 C15 1.45(2) . ?
C15 C16 1.45(3) . ?
C16 C17 1.36(3) . ?
C17 C18 1.26(3) . ?
C18 C19 1.35(2) . ?
C20 C25 1.35(2) . ?
C20 C21 1.42(2) . ?
C21 C22 1.41(2) . ?
C22 C23 1.33(3) . ?
C23 C24 1.51(3) . ?
C24 C25 1.44(2) . ?
C26 C31 1.317(18) . ?
C26 C27 1.403(18) . ?
C27 C28 1.35(2) . ?
C28 C29 1.35(3) . ?
C29 C30 1.30(2) . ?
C30 C31 1.43(2) . ?
C33 C34 1.33(2) . ?
C35 C36 1.468(17) . ?
C37 C38 1.489(17) . ?
C39 C44 1.384(18) . ?
C39 C40 1.399(17) . ?
C40 C41 1.37(2) . ?
C41 C42 1.34(2) . ?
C42 C43 1.37(2) . ?
C43 C44 1.41(2) . ?
C45 C46 1.364(18) . ?
C45 C50 1.368(17) . ?
C46 C47 1.35(2) . ?
C47 C48 1.40(2) . ?
C48 C49 1.40(2) . ?
C49 C50 1.379(16) . ?
C51 C56 1.328(18) . ?
C51 C52 1.414(19) . ?
C52 C53 1.398(18) . ?
C53 C54 1.30(2) . ?
C54 C55 1.40(2) . ?
C55 C56 1.394(19) . ?
C57 C62 1.382(18) . ?
C57 C58 1.421(16) . ?
C58 C59 1.347(19) . ?
C59 C60 1.37(2) . ?
C60 C61 1.40(2) . ?
C61 C62 1.36(2) . ?
